data_4032444
loop_
_publ_author_name
'Simlandy, Amit Kumar'
'Mukherjee, Santanu'

_publ_section_title
;
 Catalytic Enantioselective Synthesis of 3,4-Unsubstituted Thiochromenes
 through Sulfa-Michael/Julia-Kocienski Olefination Cascade Reaction.
;
_journal_issue 9
_journal_name_full 'The Journal of organic chemistry'
_journal_page_first 4851
_journal_page_last 4858
_journal_paper_doi 10.1021/acs.joc.7b00579
_journal_volume 82
_journal_year 2017
_chemical_absolute_configuration ad
_chemical_formula_moiety 'C15 H11 N O2 S'
_chemical_formula_sum 'C15 H11 N O2 S'
_chemical_formula_weight 269.31
_chemical_name_systematic 3ak
_space_group_crystal_system orthorhombic
_space_group_IT_number 19
_space_group_name_Hall 'P 2ac 2ab'
_space_group_name_H-M_alt 'P 21 21 21'
_symmetry_space_group_name_Hall 'P 2ac 2ab'
_symmetry_space_group_name_H-M 'P 21 21 21'
_atom_sites_solution_hydrogens geom
_atom_sites_solution_primary direct
_audit_creation_date 2016-05-06
_audit_creation_method
;
Olex2 1.2
(compiled 2015.01.26 svn.r3150 for OlexSys, GUI svn.r4998)
;
_cell_angle_alpha 90
_cell_angle_beta 90
_cell_angle_gamma 90
_cell_formula_units_Z 4
_cell_length_a 6.9573(7)
_cell_length_b 13.1585(13)
_cell_length_c 13.8579(14)
_cell_measurement_reflns_used 9877
_cell_measurement_temperature 150(2)
_cell_measurement_theta_max 24.977
_cell_measurement_theta_min 2.134
_cell_volume 1268.7(2)
_computing_cell_refinement 'SAINT v8.34A (Bruker, 2013)'
_computing_data_reduction 'SAINT v8.34A (Bruker, 2013)'
_computing_molecular_graphics 'Olex2 (Dolomanov et al., 2009)'
_computing_publication_material 'Olex2 (Dolomanov et al., 2009)'
_computing_structure_refinement 'ShelXL (Sheldrick, 2008)'
_computing_structure_solution 'ShelXT (Sheldrick, 2015)'
_diffrn_ambient_temperature 150(2)
_diffrn_detector 'Bruker APEX2 area detector'
_diffrn_detector_area_resol_mean 7.9
_diffrn_detector_type 'CCD area detector'
_diffrn_measured_fraction_theta_full 1.000
_diffrn_measured_fraction_theta_max 1.000
_diffrn_measurement_device 'three-circle diffractometer'
_diffrn_measurement_device_type 'Bruker SMART APEX2 area detector'
_diffrn_measurement_method '\w and \f scans'
_diffrn_radiation_monochromator 'mirror optics'
_diffrn_radiation_probe x-ray
_diffrn_radiation_type MoK\a
_diffrn_radiation_wavelength 0.71073
_diffrn_reflns_av_unetI/netI 0.0757
_diffrn_reflns_Laue_measured_fraction_full 1.000
_diffrn_reflns_Laue_measured_fraction_max 1.000
_diffrn_reflns_limit_h_max 8
_diffrn_reflns_limit_h_min -8
_diffrn_reflns_limit_k_max 15
_diffrn_reflns_limit_k_min -15
_diffrn_reflns_limit_l_max 16
_diffrn_reflns_limit_l_min -16
_diffrn_reflns_number 21761
_diffrn_reflns_point_group_measured_fraction_full 1.000
_diffrn_reflns_point_group_measured_fraction_max 1.000
_diffrn_reflns_theta_full 24.977
_diffrn_reflns_theta_max 24.977
_diffrn_reflns_theta_min 2.134
_diffrn_source 'microfocus sealed X-ray tube'
_diffrn_source_type 'Incoatec I\ms'
_diffrn_standards_number 0
_exptl_absorpt_coefficient_mu 0.251
_exptl_absorpt_correction_T_max 0.7452
_exptl_absorpt_correction_T_min 0.6093
_exptl_absorpt_correction_type multi-scan
_exptl_absorpt_process_details
;
SADABS-2014/2 (Bruker,2014/2) was used for absorption correction.
wR2(int) was 0.1550 before and 0.0843 after correction.
The Ratio of minimum to maximum transmission is 0.8176.
The \l/2 correction factor is 0.00150.
;
_exptl_crystal_colour 'clear light yellow'
_exptl_crystal_colour_lustre clear
_exptl_crystal_colour_modifier light
_exptl_crystal_colour_primary yellow
_exptl_crystal_density_diffrn 1.410
_exptl_crystal_description block
_exptl_crystal_F_000 560
_exptl_crystal_size_max 0.26
_exptl_crystal_size_mid 0.25
_exptl_crystal_size_min 0.24
_refine_diff_density_max 0.666
_refine_diff_density_min -0.354
_refine_diff_density_rms 0.050
_refine_ls_abs_structure_details
;
 Flack x determined using 797 quotients [(I+)-(I-)]/[(I+)+(I-)]
 (Parsons, Flack and Wagner, Acta Cryst. B69 (2013) 249-259).
;
_refine_ls_abs_structure_Flack 0.09(3)
_refine_ls_extinction_method none
_refine_ls_goodness_of_fit_ref 1.036
_refine_ls_hydrogen_treatment constr
_refine_ls_matrix_type full
_refine_ls_number_parameters 173
_refine_ls_number_reflns 21761
_refine_ls_number_restraints 0
_refine_ls_restrained_S_all 1.036
_refine_ls_R_factor_all 0.0554
_refine_ls_R_factor_gt 0.0488
_refine_ls_shift/su_max 0.000
_refine_ls_shift/su_mean 0.000
_refine_ls_structure_factor_coef Fsqd
_refine_ls_weighting_details 'w=1/[\s^2^(Fo^2^)+(0.0459P)^2^+0.6272P] where P=(Fo^2^+2Fc^2^)/3'
_refine_ls_weighting_scheme calc
_refine_ls_wR_factor_gt 0.1274
_refine_ls_wR_factor_ref 0.1326
_reflns_Friedel_coverage 0.703
_reflns_Friedel_fraction_full 1.000
_reflns_Friedel_fraction_max 1.000
_reflns_number_gt 19416
_reflns_number_total 21761
_reflns_threshold_expression 'I > 2\s(I)'
_cod_data_source_file jo7b00579_si_003.cif
_cod_data_source_block 3ak
_cod_depositor_comments 'Adding full bibliography for 4032444.cif.'
_cod_database_code 4032444
_shelx_space_group_comment
;
The symmetry employed for this shelxl refinement is uniquely defined
by the following loop, which should always be used as a source of
symmetry information in preference to the above space-group names.
They are only intended as comments.
;
_olex2_refinement_description
;
1. Twinned data refinement
 Scales: 1 0
2. Fixed Uiso
 At 1.2 times of:
  All C(H) groups
3.a Ternary CH refined with riding coordinates:
 C9C(H9C)
3.b Aromatic/amide H refined with riding coordinates:
 C11C(H11C), C14C(H14C), C15C(H15C), C8C(H8C), C4C(H4C), C13C(H13C), C7C(H7C),
 C1C(H1C), C2C(H2C), C3C(H3C)
;
_shelx_shelxl_version_number 2014/7
_olex2_submission_special_instructions 'No special instructions were received'

loop_
_space_group_symop_operation_xyz
'x, y, z'
'-x+1/2, -y, z+1/2'
'-x, y+1/2, -z+1/2'
'x+1/2, -y+1/2, -z'

loop_
_atom_site_label
_atom_site_type_symbol
_atom_site_fract_x
_atom_site_fract_y
_atom_site_fract_z
_atom_site_U_iso_or_equiv
_atom_site_adp_type
_atom_site_occupancy
_atom_site_site_symmetry_order
_atom_site_calc_flag
_atom_site_refinement_flags_posn
S001 S 0.30204(17) 0.25357(8) 0.22204(9) 0.0371(4) Uani 1 1 d .
N1 N 0.4948(9) 0.6116(4) 0.4735(3) 0.0538(13) Uani 1 1 d .
C10C C 0.3365(6) 0.4579(3) 0.2634(3) 0.0264(10) Uani 1 1 d .
C11C C 0.4503(7) 0.4986(3) 0.3349(3) 0.0273(10) Uani 1 1 d .
H11C H 0.5799 0.4774 0.3424 0.033 Uiso 1 1 calc R
C12C C 0.3718(7) 0.5712(3) 0.3957(3) 0.0321(11) Uani 1 1 d .
O1O O 0.4282(7) 0.6795(3) 0.5239(3) 0.0768(15) Uani 1 1 d .
C6C C 0.6384(7) 0.2424(3) 0.3245(3) 0.0341(10) Uani 1 1 d .
O2O O 0.6564(9) 0.5756(4) 0.4829(3) 0.0874(17) Uani 1 1 d .
C14C C 0.0720(8) 0.5618(4) 0.3166(4) 0.0456(14) Uani 1 1 d .
H14C H -0.0583 0.5823 0.3099 0.055 Uiso 1 1 calc R
C15C C 0.1466(7) 0.4898(3) 0.2547(3) 0.0368(12) Uani 1 1 d .
H15C H 0.0676 0.4617 0.2055 0.044 Uiso 1 1 calc R
C5C C 0.4458(7) 0.2137(3) 0.3194(3) 0.0298(11) Uani 1 1 d .
C8C C 0.6244(8) 0.3657(4) 0.1928(4) 0.0424(13) Uani 1 1 d .
H8C H 0.6932 0.4032 0.1454 0.051 Uiso 1 1 calc R
C9C C 0.4121(7) 0.3764(3) 0.1959(3) 0.0330(11) Uani 1 1 d .
H9C H 0.3702 0.3957 0.1293 0.040 Uiso 1 1 calc R
C4C C 0.3665(9) 0.1464(3) 0.3850(3) 0.0467(14) Uani 1 1 d .
H4C H 0.2355 0.1271 0.3791 0.056 Uiso 1 1 calc R
C13C C 0.1837(8) 0.6042(3) 0.3879(4) 0.0420(13) Uani 1 1 d .
H13C H 0.1335 0.6544 0.4302 0.050 Uiso 1 1 calc R
C7C C 0.7222(7) 0.3076(3) 0.2517(4) 0.0448(14) Uani 1 1 d .
H7C H 0.8583 0.3082 0.2462 0.054 Uiso 1 1 calc R
C1C C 0.7460(9) 0.2029(4) 0.4017(5) 0.0624(19) Uani 1 1 d .
H1C H 0.8775 0.2209 0.4087 0.075 Uiso 1 1 calc R
C2C C 0.6593(13) 0.1363(4) 0.4692(4) 0.068(2) Uani 1 1 d .
H2C H 0.7312 0.1117 0.5226 0.082 Uiso 1 1 calc R
C3C C 0.4746(13) 0.1080(5) 0.4574(4) 0.067(2) Uani 1 1 d .
H3C H 0.4195 0.0603 0.5008 0.081 Uiso 1 1 calc R

loop_
_atom_site_aniso_label
_atom_site_aniso_U_11
_atom_site_aniso_U_22
_atom_site_aniso_U_33
_atom_site_aniso_U_23
_atom_site_aniso_U_13
_atom_site_aniso_U_12
S001 0.0366(6) 0.0245(6) 0.0502(7) -0.0039(6) -0.0102(6) -0.0046(6)
N1 0.084(4) 0.049(3) 0.029(2) -0.009(2) 0.007(3) -0.013(3)
C10C 0.035(3) 0.0168(19) 0.027(2) 0.0065(17) -0.001(2) -0.0012(18)
C11C 0.031(3) 0.024(2) 0.027(2) 0.0032(18) 0.003(2) 0.0011(19)
C12C 0.045(3) 0.026(2) 0.026(2) 0.0029(18) 0.006(2) -0.005(2)
O1O 0.100(4) 0.072(3) 0.058(2) -0.041(2) 0.027(3) -0.019(3)
C6C 0.038(3) 0.023(2) 0.041(2) -0.010(2) -0.007(2) 0.008(2)
O2O 0.102(4) 0.091(4) 0.069(3) -0.028(3) -0.052(3) 0.020(3)
C14C 0.033(3) 0.034(3) 0.070(4) 0.019(3) 0.007(3) 0.008(2)
C15C 0.035(3) 0.025(2) 0.050(3) 0.010(2) -0.005(2) 0.001(2)
C5C 0.041(3) 0.021(2) 0.028(2) -0.0061(17) 0.006(2) 0.0039(19)
C8C 0.053(3) 0.027(2) 0.047(3) -0.003(2) 0.027(3) -0.006(2)
C9C 0.050(3) 0.026(2) 0.023(2) 0.0027(18) -0.002(2) -0.001(2)
C4C 0.071(4) 0.028(2) 0.041(3) 0.005(2) 0.013(3) 0.004(3)
C13C 0.055(4) 0.022(2) 0.049(3) 0.004(2) 0.021(3) 0.011(2)
C7C 0.027(3) 0.029(2) 0.078(4) -0.014(3) 0.013(3) -0.001(2)
C1C 0.064(4) 0.041(3) 0.082(4) -0.031(3) -0.034(3) 0.019(3)
C2C 0.129(7) 0.032(3) 0.044(3) -0.003(3) -0.033(4) 0.026(4)
C3C 0.121(7) 0.040(3) 0.041(3) 0.000(3) 0.002(4) 0.013(4)

loop_
_atom_type_symbol
_atom_type_description
_atom_type_scat_dispersion_real
_atom_type_scat_dispersion_imag
_atom_type_scat_source
C C 0.0033 0.0016 'International Tables Vol C Tables 4.2.6.8 and 6.1.1.4'
H H 0.0000 0.0000 'International Tables Vol C Tables 4.2.6.8 and 6.1.1.4'
N N 0.0061 0.0033 'International Tables Vol C Tables 4.2.6.8 and 6.1.1.4'
O O 0.0106 0.0060 'International Tables Vol C Tables 4.2.6.8 and 6.1.1.4'
S S 0.1246 0.1234 'International Tables Vol C Tables 4.2.6.8 and 6.1.1.4'

loop_
_geom_angle_atom_site_label_1
_geom_angle_atom_site_label_2
_geom_angle_atom_site_label_3
_geom_angle
C5C S001 C9C 100.2(2)
O1O N1 C12C 117.4(6)
O1O N1 O2O 124.6(6)
O2O N1 C12C 118.0(4)
C11C C10C C15C 119.4(4)
C11C C10C C9C 121.3(4)
C15C C10C C9C 119.2(4)
C10C C11C H11C 120.7
C10C C11C C12C 118.6(4)
C12C C11C H11C 120.7
C11C C12C N1 117.7(5)
C13C C12C N1 119.5(5)
C13C C12C C11C 122.8(5)
C5C C6C C7C 120.8(4)
C5C C6C C1C 116.7(5)
C1C C6C C7C 122.4(5)
C15C C14C H14C 119.6
C13C C14C H14C 119.6
C13C C14C C15C 120.9(5)
C10C C15C H15C 119.7
C14C C15C C10C 120.7(5)
C14C C15C H15C 119.7
C6C C5C S001 120.3(3)
C4C C5C S001 117.9(4)
C4C C5C C6C 121.5(5)
C9C C8C H8C 118.2
C7C C8C H8C 118.2
C7C C8C C9C 123.7(4)
S001 C9C H9C 106.7
C10C C9C S001 111.0(3)
C10C C9C H9C 106.7
C8C C9C S001 109.9(3)
C8C C9C C10C 115.4(4)
C8C C9C H9C 106.7
C5C C4C H4C 119.8
C3C C4C C5C 120.3(6)
C3C C4C H4C 119.8
C12C C13C H13C 121.2
C14C C13C C12C 117.6(4)
C14C C13C H13C 121.2
C6C C7C H7C 117.6
C8C C7C C6C 124.9(5)
C8C C7C H7C 117.6
C6C C1C H1C 119.8
C6C C1C C2C 120.3(6)
C2C C1C H1C 119.8
C1C C2C H2C 120.1
C3C C2C C1C 119.8(6)
C3C C2C H2C 120.1
C4C C3C H3C 119.4
C2C C3C C4C 121.1(6)
C2C C3C H3C 119.4

loop_
_geom_bond_atom_site_label_1
_geom_bond_atom_site_label_2
_geom_bond_distance
S001 C5C 1.759(5)
S001 C9C 1.824(4)
N1 C12C 1.476(7)
N1 O1O 1.224(6)
N1 O2O 1.227(7)
C10C C11C 1.376(6)
C10C C15C 1.391(6)
C10C C9C 1.519(6)
C11C H11C 0.9500
C11C C12C 1.385(6)
C12C C13C 1.383(7)
C6C C5C 1.394(7)
C6C C7C 1.447(7)
C6C C1C 1.406(7)
C14C H14C 0.9500
C14C C15C 1.380(7)
C14C C13C 1.375(7)
C15C H15C 0.9500
C5C C4C 1.384(6)
C8C H8C 0.9500
C8C C9C 1.485(7)
C8C C7C 1.309(7)
C9C H9C 1.0000
C4C H4C 0.9500
C4C C3C 1.352(8)
C13C H13C 0.9500
C7C H7C 0.9500
C1C H1C 0.9500
C1C C2C 1.416(9)
C2C H2C 0.9500
C2C C3C 1.348(10)
C3C H3C 0.9500

loop_
_geom_torsion_atom_site_label_1
_geom_torsion_atom_site_label_2
_geom_torsion_atom_site_label_3
_geom_torsion_atom_site_label_4
_geom_torsion
S001 C5C C4C C3C 175.5(4)
N1 C12C C13C C14C -177.6(4)
C10C C11C C12C N1 178.3(4)
C10C C11C C12C C13C 0.3(6)
C11C C10C C15C C14C 0.2(6)
C11C C10C C9C S001 108.8(4)
C11C C10C C9C C8C -17.0(6)
C11C C12C C13C C14C 0.4(7)
O1O N1 C12C C11C 176.4(4)
O1O N1 C12C C13C -5.6(7)
C6C C5C C4C C3C 1.3(7)
C6C C1C C2C C3C 2.2(8)
O2O N1 C12C C11C -3.3(7)
O2O N1 C12C C13C 174.8(5)
C15C C10C C11C C12C -0.6(6)
C15C C10C C9C S001 -69.2(4)
C15C C10C C9C C8C 165.0(4)
C15C C14C C13C C12C -0.8(7)
C5C S001 C9C C10C -81.9(3)
C5C S001 C9C C8C 46.9(4)
C5C C6C C7C C8C 19.1(7)
C5C C6C C1C C2C 0.8(7)
C5C C4C C3C C2C 1.9(8)
C9C S001 C5C C6C -31.7(4)
C9C S001 C5C C4C 154.0(4)
C9C C10C C11C C12C -178.6(4)
C9C C10C C15C C14C 178.2(4)
C9C C8C C7C C6C 3.0(8)
C13C C14C C15C C10C 0.5(7)
C7C C6C C5C S001 1.8(6)
C7C C6C C5C C4C 175.9(4)
C7C C6C C1C C2C -177.6(5)
C7C C8C C9C S001 -38.6(6)
C7C C8C C9C C10C 87.8(5)
C1C C6C C5C S001 -176.6(3)
C1C C6C C5C C4C -2.5(6)
C1C C6C C7C C8C -162.6(5)
C1C C2C C3C C4C -3.6(9)

loop_
_twin_individual_id
_twin_individual_mass_fraction_refined
1 1
2 0
